data_2014431
loop_
_publ_author_name
'Ja\'cimovi\'c, \<Zeljko K.'
'Leovac, Vukadin, M.'
'M\'esz\'aros Sz\'ecs\'enyi, Katalin'
'Howard, Judith A. K.'
'Radosavljevi\'c Evans, Ivana'

_publ_section_title
;Transition metal complexes with pyrazole-based ligands. XIX.
 Diaquabis(3,5-dimethyl-1<i>H</i>-pyrazole-1-carboxamidine-\k^2^<i>N</i>,<i>N</i>')metal(II)
 dinitrate, with metal = Co and Ni
;
_journal_issue 10
_journal_name_full 'Acta Crystallographica Section C'
_journal_page_first m467
_journal_page_last m470
_journal_paper_doi 10.1107/S0108270104017433
_journal_volume 60
_journal_year 2004
_chemical_formula_iupac '[Ni (C6 H10 N4)2 (H2 O)2] (N O3)2'
_chemical_formula_moiety 'C12 H24 Ni N8 O2 2+ , 2N O3 -'
_chemical_formula_sum 'C12 H24 N10 Ni O8'
_chemical_formula_weight 495.10
_chemical_name_systematic
;
Diaquabis(3,5-dimethylpyrazole-1-carboxamidine-\k^2^N,N')nickel(II) dinitrate
;
_space_group_IT_number 14
_symmetry_cell_setting monoclinic
_symmetry_space_group_name_Hall '-P 2yn'
_symmetry_space_group_name_H-M 'P 1 21/n 1'
_atom_sites_solution_hydrogens difmap
_atom_sites_solution_primary direct
_audit_creation_method CRYSTALS_ver_12-03-99
_cell_angle_alpha 90
_cell_angle_beta 107.251(15)
_cell_angle_gamma 90
_cell_formula_units_Z 2
_cell_length_a 9.077(3)
_cell_length_b 10.866(4)
_cell_length_c 10.456(3)
_cell_measurement_reflns_used 6757
_cell_measurement_temperature 120
_cell_measurement_theta_max 62.15
_cell_measurement_theta_min 5.24
_cell_volume 984.9(6)
_computing_cell_refinement 'SAINT (Bruker, 1999)'
_computing_data_collection 'SMART (Bruker, 1999)'
_computing_data_reduction SAINT
_computing_molecular_graphics 'ATOMS (Dowty, 2000)'
_computing_publication_material CRYSTALS
_computing_structure_refinement 'CRYSTALS (Betteridge et al., 2003)'
_computing_structure_solution 'SIR92 (Altomare et al., 1994)'
_diffrn_ambient_temperature 120
_diffrn_measured_fraction_theta_full 0.998
_diffrn_measured_fraction_theta_max 0.948
_diffrn_measurement_device_type 'Bruker SMART CCD area-detector'
_diffrn_measurement_method \w
_diffrn_radiation_monochromator graphite
_diffrn_radiation_type 'Mo K\a'
_diffrn_radiation_wavelength 0.71073
_diffrn_reflns_av_R_equivalents 0.02
_diffrn_reflns_limit_h_max 12
_diffrn_reflns_limit_h_min -12
_diffrn_reflns_limit_k_max 15
_diffrn_reflns_limit_k_min -15
_diffrn_reflns_limit_l_max 14
_diffrn_reflns_limit_l_min -14
_diffrn_reflns_number 13257
_diffrn_reflns_theta_full 29.497
_diffrn_reflns_theta_max 31.049
_diffrn_reflns_theta_min 2.615
_diffrn_standards_decay_% 0
_diffrn_standards_interval_count 0
_diffrn_standards_interval_time 0
_diffrn_standards_number 0
_exptl_absorpt_coefficient_mu 1.052
_exptl_absorpt_correction_T_max 0.881
_exptl_absorpt_correction_T_min 0.803
_exptl_absorpt_correction_type multi-scan
_exptl_absorpt_process_details '(SADABS; Sheldrick, 1996)'
_exptl_crystal_colour purple
_exptl_crystal_density_diffrn 1.669
_exptl_crystal_density_meas ?
_exptl_crystal_description 'rectangular prism'
_exptl_crystal_F_000 516
_exptl_crystal_size_max 0.20
_exptl_crystal_size_mid 0.20
_exptl_crystal_size_min 0.12
_refine_diff_density_max 0.47
_refine_diff_density_min -0.47
_refine_ls_goodness_of_fit_ref 0.9759
_refine_ls_hydrogen_treatment refall
_refine_ls_matrix_type full
_refine_ls_number_parameters 190
_refine_ls_number_reflns 2617
_refine_ls_number_restraints 0
_refine_ls_R_factor_all 0.0290
_refine_ls_R_factor_gt 0.0263
_refine_ls_shift/su_max 0.000637
_refine_ls_structure_factor_coef Fsqd
_refine_ls_weighting_details
;
Method, part 1, Chebychev polynomial (Watkin, 1994; Prince, 1982),
[weight] = 1/[A~0~T~0~(x)+A~1~T~1~(x) ... +A~n-1~T~n-1~(x)],
where A~i~ are the Chebychev coefficients listed below and x = F~calc~/F~max~
Method = robust weighting (Prince, 1982),
W = [weight] \\times [1-(\DF/6\sF)^2^]^2^.
A~i~ are: 1.85, 2.44 and 0.676
;
_refine_ls_weighting_scheme calc
_refine_ls_wR_factor_all 0.0648
_refine_ls_wR_factor_gt 0.0623
_refine_ls_wR_factor_ref 0.0623
_reflns_number_gt 2617
_reflns_number_total 2990
_reflns_threshold_expression I>2\s(I)
_cod_data_source_file bm1571.cif
_cod_data_source_block II
_cod_depositor_comments
;
The following automatic conversions were performed:
'_symmetry_cell_setting' value 'Monoclinic' changed to 'monoclinic'
according to '/home/saulius/struct/CIF-dictionaries/cif_core.dic'
dictionary named 'cif_core.dic' version 2.4.1 from 2010-06-29.

Automatic conversion script
Id: cif_fix_enum 1527 2010-12-29 10:47:43Z saulius 

The following automatic conversions were performed:

'_symmetry_cell_setting' value 'Monoclinic' changed to 'monoclinic'
according to /home/saulius/struct/CIF-dictionaries/cif_core.dic
dictionary named 'cif_core.dic' version 2.4.1 from 2010-06-29.

Automatic conversion script
Id: cif_fix_values 1715 2011-07-08 13:25:40Z adriana 

The following automatic conversions were performed:

'_exptl_crystal_density_meas' value 'not measured' was changed to '?'
- the value is perceived as not measured.

Automatic conversion script
Id: cif_fix_values 3008 2015-01-20 13:52:24Z robertas 
;
_cod_original_cell_volume 985.0(6)
_cod_original_sg_symbol_H-M 'P 21/n'
_cod_original_formula_sum 'C12 H24 Ni N10 O8'
_cod_database_code 2014431
_cod_database_fobs_code 2014431

loop_
_symmetry_equiv_pos_as_xyz
x,y,z
-x,-y,-z
-x+1/2,y+1/2,-z+1/2
x+1/2,-y+1/2,z+1/2

loop_
_atom_site_label
_atom_site_fract_x
_atom_site_fract_y
_atom_site_fract_z
_atom_site_U_iso_or_equiv
_atom_site_adp_type
_atom_site_occupancy
_atom_site_disorder_assembly
_atom_site_disorder_group
_atom_site_type_symbol
Ni1 1.0000 0.5000 1.0000 0.0117 Uani 1.0000 . . Ni
N1 1.20472(10) 0.29438(8) 1.00897(9) 0.0135 Uani 1.0000 . . N
N2 1.04915(10) 0.32015(8) 0.97087(9) 0.0138 Uani 1.0000 . . N
N3 1.23645(11) 0.49587(8) 1.07451(10) 0.0149 Uani 1.0000 . . N
N4 1.45618(11) 0.37327(10) 1.09870(11) 0.0190 Uani 1.0000 . . N
N5 1.33536(10) 0.34503(9) 0.74153(9) 0.0160 Uani 1.0000 . . N
C1 0.80616(12) 0.20587(11) 0.87690(12) 0.0195 Uani 1.0000 . . C
C2 1.30392(11) 0.39416(10) 1.06429(10) 0.0138 Uani 1.0000 . . C
C3 0.97774(12) 0.21492(10) 0.92694(10) 0.0148 Uani 1.0000 . . C
C4 1.08685(13) 0.12043(10) 0.93566(11) 0.0165 Uani 1.0000 . . C
C5 1.22977(12) 0.17245(10) 0.98690(10) 0.0151 Uani 1.0000 . . C
C6 1.38240(13) 0.11188(11) 1.01099(13) 0.0214 Uani 1.0000 . . C
O1 1.23263(11) 0.26895(9) 0.69137(10) 0.0288 Uani 1.0000 . . O
O2 1.30235(10) 0.44931(8) 0.77778(9) 0.0210 Uani 1.0000 . . O
O3 1.47384(10) 0.31817(9) 0.75619(10) 0.0262 Uani 1.0000 . . O
O4 1.02480(9) 0.55069(8) 0.80849(8) 0.0169 Uani 1.0000 . . O
H1 1.295(2) 0.544(2) 1.1051(18) 0.027(4) Uiso 1.0000 . . H
H2 1.064(2) 0.0411(19) 0.9098(16) 0.024(4) Uiso 1.0000 . . H
H3 0.760(2) 0.2269(17) 0.9444(17) 0.027(4) Uiso 1.0000 . . H
H4 0.777(2) 0.1244(19) 0.8476(18) 0.035(5) Uiso 1.0000 . . H
H5 0.767(2) 0.2570(18) 0.7992(19) 0.030(4) Uiso 1.0000 . . H
H6 1.360(2) 0.031(2) 0.9824(19) 0.032(5) Uiso 1.0000 . . H
H7 1.439(2) 0.1114(17) 1.1021(18) 0.028(4) Uiso 1.0000 . . H
H8 1.444(2) 0.1498(17) 0.9580(16) 0.022(4) Uiso 1.0000 . . H
H9 1.490(2) 0.302(2) 1.1036(19) 0.040(5) Uiso 1.0000 . . H
H10 1.513(2) 0.4310(18) 1.1309(17) 0.024(4) Uiso 1.0000 . . H
H11 1.035(2) 0.625(2) 0.799(2) 0.041(5) Uiso 1.0000 . . H
H12 1.099(2) 0.524(2) 0.800(2) 0.030(5) Uiso 1.0000 . . H

loop_
_atom_site_aniso_label
_atom_site_aniso_U_11
_atom_site_aniso_U_22
_atom_site_aniso_U_33
_atom_site_aniso_U_12
_atom_site_aniso_U_13
_atom_site_aniso_U_23
Ni1 0.00923(9) 0.01014(9) 0.01518(9) 0.00126(6) 0.00284(7) -0.00069(6)
N1 0.0094(4) 0.0131(4) 0.0167(4) 0.0023(3) 0.0020(3) -0.0005(3)
N2 0.0089(4) 0.0130(4) 0.0186(4) 0.0016(3) 0.0027(3) -0.0005(3)
N3 0.0118(4) 0.0126(4) 0.0193(4) -0.0005(3) 0.0029(3) -0.0016(3)
N4 0.0102(4) 0.0169(4) 0.0272(5) 0.0021(3) 0.0013(3) -0.0028(4)
N5 0.0135(4) 0.0171(4) 0.0171(4) -0.0006(3) 0.0040(3) 0.0012(3)
C1 0.0125(4) 0.0175(5) 0.0273(5) -0.0017(4) 0.0043(4) -0.0056(4)
C2 0.0117(4) 0.0149(4) 0.0142(4) 0.0001(3) 0.0027(3) -0.0002(3)
C3 0.0138(4) 0.0132(4) 0.0174(4) -0.0002(3) 0.0046(3) -0.0013(4)
C4 0.0165(4) 0.0119(4) 0.0211(5) 0.0014(4) 0.0056(4) -0.0009(4)
C5 0.0151(4) 0.0130(4) 0.0176(4) 0.0031(3) 0.0051(3) 0.0005(3)
C6 0.0161(5) 0.0163(5) 0.0299(6) 0.0060(4) 0.0042(4) -0.0021(4)
O1 0.0177(4) 0.0256(5) 0.0403(5) -0.0090(3) 0.0041(4) -0.0086(4)
O2 0.0180(4) 0.0175(4) 0.0286(4) 0.0014(3) 0.0086(3) -0.0007(3)
O3 0.0126(4) 0.0253(4) 0.0401(5) 0.0015(3) 0.0071(3) -0.0080(4)
O4 0.0148(3) 0.0164(4) 0.0204(4) 0.0013(3) 0.0067(3) 0.0012(3)

loop_
_atom_type_symbol
_atom_type_scat_dispersion_real
_atom_type_scat_dispersion_imag
_atom_type_scat_source
'C   ' 0.0033 0.0016 International_Tables_Vol_IV_Table_2.2B
'H   ' 0.0000 0.0000 International_Tables_Vol_IV_Table_2.2B
'N   ' 0.0061 0.0033 International_Tables_Vol_IV_Table_2.2B
'O   ' 0.0106 0.0060 International_Tables_Vol_IV_Table_2.2B
'Ni  ' 0.3393 1.1124 International_Tables_Vol_IV_Table_2.2B

loop_
_geom_angle_atom_site_label_1
_geom_angle_atom_site_label_2
_geom_angle_atom_site_label_3
_geom_angle
_geom_angle_publ_flag
N2 Ni1 N3 77.67(4) yes
N2 Ni1 O4 91.05(4) yes
N3 Ni1 O4 88.43(4) yes
N2 N1 C2 115.77(8) no
N2 N1 C5 110.71(8) no
C2 N1 C5 133.49(9) no
N1 N2 Ni1 113.64(7) no
N1 N2 C3 106.16(8) no
Ni1 N2 C3 140.19(7) no
Ni1 N3 C2 117.24(7) no
Ni1 N3 H1 132.7(15) no
C2 N3 H1 109.9(15) no
C2 N4 H9 120.7(14) no
C2 N4 H10 116.8(13) no
H9 N4 H10 121.0(18) no
O1 N5 O2 120.74(10) no
O1 N5 O3 119.80(10) no
O2 N5 O3 119.46(9) no
C3 C1 H3 111.5(10) no
C3 C1 H4 109.6(12) no
H3 C1 H4 108.9(16) no
C3 C1 H5 109.9(11) no
H3 C1 H5 111.0(15) no
H4 C1 H5 105.6(16) no
N1 C2 N4 117.35(10) no
N1 C2 N3 115.55(9) no
N4 C2 N3 127.10(10) no
C1 C3 N2 122.00(9) no
C1 C3 C4 127.92(10) no
N2 C3 C4 110.08(9) no
C3 C4 C5 106.87(10) no
C3 C4 H2 125.4(11) no
C5 C4 H2 127.7(11) no
N1 C5 C4 106.18(9) no
N1 C5 C6 126.18(10) no
C4 C5 C6 127.62(10) no
C5 C6 H6 104.9(12) no
C5 C6 H7 112.3(11) no
H6 C6 H7 108.8(16) no
C5 C6 H8 111.8(10) no
H6 C6 H8 108.8(16) no
H7 C6 H8 109.9(15) no
Ni1 O4 H11 114.0(14) no
Ni1 O4 H12 110.5(15) no
H11 O4 H12 103(2) no

loop_
_geom_bond_atom_site_label_1
_geom_bond_atom_site_label_2
_geom_bond_site_symmetry_1
_geom_bond_site_symmetry_2
_geom_bond_distance
_geom_bond_publ_flag
Ni1 N2 . . 2.0474(11) yes
Ni1 N3 . . 2.0552(12) yes
Ni1 O4 . . 2.1520(10) yes
N1 N2 . . 1.3776(12) yes
N1 C2 . . 1.4186(14) yes
N1 C5 . . 1.3753(14) yes
N2 C3 . . 1.3275(14) yes
N3 C2 . . 1.2833(14) yes
N3 H1 . . 0.75(2) no
N4 C2 . . 1.3402(14) yes
N4 H9 . . 0.83(2) no
N4 H10 . . 0.817(19) no
N5 O1 . . 1.2402(13) yes
N5 O2 . . 1.2589(13) yes
N5 O3 . . 1.2548(13) yes
C1 C3 . . 1.4919(16) yes
C1 H3 . . 0.948(17) no
C1 H4 . . 0.95(2) no
C1 H5 . . 0.961(19) no
C3 C4 . . 1.4106(14) yes
C4 C5 . . 1.3701(16) yes
C4 H2 . . 0.91(2) no
C5 C6 . . 1.4863(15) yes
C6 H6 . . 0.93(2) no
C6 H7 . . 0.939(18) no
C6 H8 . . 0.983(17) no
O4 H11 . . 0.83(2) no
O4 H12 . . 0.76(2) no

loop_
_geom_hbond_atom_site_label_D
_geom_hbond_atom_site_label_H
_geom_hbond_atom_site_label_A
_geom_hbond_site_symmetry_A
_geom_hbond_distance_DH
_geom_hbond_distance_HA
_geom_hbond_distance_DA
_geom_hbond_angle_DHA
N4 H9 O1 4_555 0.83(2) 2.256(19) 2.8604(18) 130.0(17)
N4 H10 O2 2_867 0.818(19) 2.113(19) 2.9171(18) 167.5(18)
O4 H12 O2 . 0.76(2) 2.09(2) 2.8537(16) 179(2)
O4 H11 O3 3_756 0.82(2) 2.17(2) 2.9849(17) 169.9(18)
